data_4502358
loop_
_publ_author_name
'Chen, Shan-Ci'
'Yu, Rong-Min'
'Zhao, Zhen-Guo'
'Chen, Shu-Mei'
'Zhang, Qi-Sheng'
'Wu, Xiao-Yuan'
'Wang, Fei'
'Lu, Can-Zhong'

_publ_section_title
;
 A Series of Polynuclear Complexes of d10Metals With Interesting
 Luminescent Properties
;
_journal_issue 3
_journal_name_full 'Crystal Growth &amp; Design'
_journal_page_first 1155
_journal_paper_doi 10.1021/cg901031x
_journal_volume 10
_journal_year 2010
_chemical_formula_moiety 'C42 H24 Ag6 N6 S12'
_chemical_formula_sum 'C42 H24 Ag6 N6 S12'
_chemical_formula_weight 1644.61
_chemical_name_systematic
; 
 ? 
;
_space_group_IT_number 2
_symmetry_cell_setting triclinic
_symmetry_space_group_name_Hall '-P 1'
_symmetry_space_group_name_H-M 'P -1'
_atom_sites_solution_hydrogens geom
_atom_sites_solution_primary direct
_atom_sites_solution_secondary difmap
_audit_creation_method SHELXL-97
_cell_angle_alpha 114.459(2)
_cell_angle_beta 99.008(5)
_cell_angle_gamma 101.922(2)
_cell_formula_units_Z 1
_cell_length_a 7.650(3)
_cell_length_b 13.554(6)
_cell_length_c 13.762(6)
_cell_measurement_reflns_used 2536
_cell_measurement_temperature 293(2)
_cell_measurement_theta_max 27.4680
_cell_measurement_theta_min 3.0021
_cell_volume 1223.0(9)
_computing_structure_refinement 'SHELXL-97 (Sheldrick, 1997)'
_computing_structure_solution 'SHELXS-97 (Sheldrick, 1990)'
_diffrn_ambient_temperature 293(2)
_diffrn_detector_area_resol_mean 14.6306
_diffrn_measured_fraction_theta_full 0.988
_diffrn_measured_fraction_theta_max 0.988
_diffrn_measurement_device_type Mercury70
_diffrn_measurement_method CCD_Profile_fitting
_diffrn_radiation_monochromator graphite
_diffrn_radiation_source 'fine-focus sealed tube'
_diffrn_radiation_type MoK\a
_diffrn_radiation_wavelength 0.71073
_diffrn_reflns_av_R_equivalents 0.0360
_diffrn_reflns_av_sigmaI/netI 0.0755
_diffrn_reflns_limit_h_max 6
_diffrn_reflns_limit_h_min -9
_diffrn_reflns_limit_k_max 17
_diffrn_reflns_limit_k_min -16
_diffrn_reflns_limit_l_max 17
_diffrn_reflns_limit_l_min -17
_diffrn_reflns_number 9568
_diffrn_reflns_theta_full 27.49
_diffrn_reflns_theta_max 27.49
_diffrn_reflns_theta_min 2.83
_exptl_absorpt_coefficient_mu 2.908
_exptl_absorpt_correction_T_max 0.9178
_exptl_absorpt_correction_T_min 0.6696
_exptl_absorpt_correction_type multi-scan
_exptl_crystal_colour Orange
_exptl_crystal_density_diffrn 2.233
_exptl_crystal_density_method 'not measured'
_exptl_crystal_description Prism
_exptl_crystal_F_000 792
_exptl_crystal_size_max 0.15
_exptl_crystal_size_mid 0.05
_exptl_crystal_size_min 0.03
_refine_diff_density_max 0.654
_refine_diff_density_min -0.712
_refine_diff_density_rms 0.139
_refine_ls_extinction_method none
_refine_ls_goodness_of_fit_ref 1.014
_refine_ls_hydrogen_treatment constr
_refine_ls_matrix_type full
_refine_ls_number_parameters 298
_refine_ls_number_reflns 5536
_refine_ls_number_restraints 0
_refine_ls_restrained_S_all 1.014
_refine_ls_R_factor_all 0.0911
_refine_ls_R_factor_gt 0.0494
_refine_ls_shift/su_max 0.018
_refine_ls_shift/su_mean 0.002
_refine_ls_structure_factor_coef Fsqd
_refine_ls_weighting_details 'calc w=1/[\s^2^(Fo^2^)+(0.0374P)^2^+0.0648P] where P=(Fo^2^+2Fc^2^)/3'
_refine_ls_weighting_scheme calc
_refine_ls_wR_factor_gt 0.0848
_refine_ls_wR_factor_ref 0.1022
_reflns_number_gt 3553
_reflns_number_total 5536
_reflns_threshold_expression >2sigma(I)
_cod_data_source_file cg901031x_si_004.cif
_cod_data_source_block a
_cod_depositor_comments
;
The following automatic conversions were performed:

'_symmetry_cell_setting' value 'Triclinic' changed to 'triclinic'
according to /home/saulius/struct/CIF-dictionaries/cif_core.dic
dictionary named 'cif_core.dic' version 2.4.2 from
2011-04-26.

'_exptl_absorpt_correction_type' value 'Multi-scan'
changed to 'multi-scan' according to
/home/saulius/struct/CIF-dictionaries/cif_core.dic dictionary named
'cif_core.dic' version 2.4.2 from 2011-04-26.

Automatic conversion script
Id: cif_fix_values 1715 2011-07-08 13:25:40Z adriana 
;
_cod_original_sg_symbol_H-M P-1
_cod_database_code 4502358

loop_
_symmetry_equiv_pos_as_xyz
'x, y, z'
'-x, -y, -z'

loop_
_atom_site_label
_atom_site_type_symbol
_atom_site_fract_x
_atom_site_fract_y
_atom_site_fract_z
_atom_site_U_iso_or_equiv
_atom_site_adp_type
_atom_site_occupancy
_atom_site_symmetry_multiplicity
_atom_site_calc_flag
_atom_site_refinement_flags
Ag1 Ag 0.46480(7) 1.13578(4) -0.04424(4) 0.04159(15) Uani 1 1 d .
Ag2 Ag 0.22573(7) 0.89020(4) -0.11412(4) 0.04175(15) Uani 1 1 d .
Ag3 Ag 0.62766(7) 0.92947(4) -0.14228(5) 0.04346(15) Uani 1 1 d .
S1 S 0.4142(2) 1.25581(13) 0.13809(14) 0.0366(4) Uani 1 1 d .
S2 S 0.0788(2) 0.91086(14) 0.03950(14) 0.0375(4) Uani 1 1 d .
S3 S 0.2129(2) 1.00482(14) -0.21679(14) 0.0401(4) Uani 1 1 d .
S4 S 0.6964(2) 1.47936(13) 0.30289(15) 0.0399(4) Uani 1 1 d .
S5 S -0.0386(3) 0.73825(16) 0.11871(16) 0.0471(5) Uani 1 1 d .
S6 S 0.2235(3) 0.91799(18) -0.45324(15) 0.0527(5) Uani 1 1 d .
N2 N 0.2683(7) 0.7692(4) 0.0638(4) 0.0361(13) Uani 1 1 d .
N3 N 0.4805(8) 0.9242(4) -0.3036(4) 0.0392(13) Uani 1 1 d .
N1 N 0.7805(7) 1.2921(4) 0.2268(4) 0.0352(12) Uani 1 1 d .
C8 C 0.6372(8) 1.3316(5) 0.2188(5) 0.0300(13) Uani 1 1 d .
C14 C 0.9410(9) 1.3754(5) 0.2991(5) 0.0342(15) Uani 1 1 d .
C1 C 0.1235(8) 0.8067(5) 0.0719(5) 0.0318(14) Uani 1 1 d .
C7 C 0.2552(9) 0.6803(5) 0.0911(5) 0.0370(15) Uani 1 1 d .
C9 C 0.9256(9) 1.4846(5) 0.3510(5) 0.0372(15) Uani 1 1 d .
C15 C 0.3239(9) 0.9484(5) -0.3171(5) 0.0358(15) Uani 1 1 d .
C2 C 0.0958(10) 0.6504(6) 0.1225(5) 0.0409(16) Uani 1 1 d .
C16 C 0.5277(10) 0.8770(5) -0.4030(6) 0.0427(17) Uani 1 1 d .
C3 C 0.0634(12) 0.5631(6) 0.1516(6) 0.056(2) Uani 1 1 d .
H3A H -0.0427 0.5439 0.1731 0.067 Uiso 1 1 calc R
C10 C 1.0777(10) 1.5791(6) 0.4250(6) 0.0471(18) Uani 1 1 d .
H10A H 1.0668 1.6520 0.4589 0.057 Uiso 1 1 calc R
C21 C 0.4063(10) 0.8679(6) -0.4938(6) 0.0477(18) Uani 1 1 d .
C13 C 1.1128(9) 1.3576(6) 0.3235(6) 0.0436(17) Uani 1 1 d .
H13A H 1.1256 1.2851 0.2908 0.052 Uiso 1 1 calc R
C5 C 0.3518(12) 0.5348(6) 0.1158(6) 0.055(2) Uani 1 1 d .
H5A H 0.4373 0.4946 0.1132 0.066 Uiso 1 1 calc R
C6 C 0.3857(10) 0.6224(6) 0.0877(6) 0.0475(18) Uani 1 1 d .
H6A H 0.4927 0.6418 0.0671 0.057 Uiso 1 1 calc R
C11 C 1.2458(10) 1.5573(7) 0.4447(6) 0.0519(19) Uani 1 1 d .
H11A H 1.3511 1.6177 0.4919 0.062 Uiso 1 1 calc R
C12 C 1.2617(10) 1.4493(7) 0.3967(6) 0.0507(19) Uani 1 1 d .
H12A H 1.3762 1.4383 0.4143 0.061 Uiso 1 1 calc R
C4 C 0.1944(13) 0.5053(7) 0.1476(6) 0.062(2) Uani 1 1 d .
H4A H 0.1762 0.4463 0.1665 0.075 Uiso 1 1 calc R
C17 C 0.6864(12) 0.8427(6) -0.4157(7) 0.061(2) Uani 1 1 d .
H17A H 0.7729 0.8506 -0.3553 0.073 Uiso 1 1 calc R
C20 C 0.4325(13) 0.8216(7) -0.5992(6) 0.071(3) Uani 1 1 d .
H20A H 0.3482 0.8144 -0.6601 0.085 Uiso 1 1 calc R
C18 C 0.7107(13) 0.7966(7) -0.5217(8) 0.073(3) Uani 1 1 d .
H18A H 0.8141 0.7718 -0.5323 0.088 Uiso 1 1 calc R
C19 C 0.5879(14) 0.7867(8) -0.6100(8) 0.085(3) Uani 1 1 d .
H19A H 0.6093 0.7556 -0.6796 0.102 Uiso 1 1 calc R

loop_
_atom_site_aniso_label
_atom_site_aniso_U_11
_atom_site_aniso_U_22
_atom_site_aniso_U_33
_atom_site_aniso_U_23
_atom_site_aniso_U_13
_atom_site_aniso_U_12
Ag1 0.0370(3) 0.0405(3) 0.0442(3) 0.0174(2) 0.0103(3) 0.0107(2)
Ag2 0.0433(3) 0.0385(3) 0.0475(3) 0.0206(3) 0.0150(3) 0.0172(3)
Ag3 0.0392(3) 0.0391(3) 0.0512(3) 0.0219(3) 0.0077(3) 0.0110(2)
S1 0.0300(9) 0.0338(9) 0.0440(9) 0.0156(8) 0.0083(8) 0.0119(7)
S2 0.0322(10) 0.0372(9) 0.0491(10) 0.0231(8) 0.0126(8) 0.0143(8)
S3 0.0381(10) 0.0400(10) 0.0430(10) 0.0191(8) 0.0085(8) 0.0157(8)
S4 0.0383(10) 0.0293(9) 0.0489(10) 0.0148(8) 0.0085(8) 0.0135(8)
S5 0.0442(11) 0.0495(11) 0.0627(12) 0.0344(10) 0.0266(10) 0.0166(9)
S6 0.0449(12) 0.0623(13) 0.0420(10) 0.0227(10) -0.0007(9) 0.0111(10)
N2 0.032(3) 0.040(3) 0.044(3) 0.024(3) 0.013(3) 0.015(3)
N3 0.038(3) 0.041(3) 0.036(3) 0.018(3) 0.003(3) 0.011(3)
N1 0.036(3) 0.031(3) 0.039(3) 0.017(3) 0.009(3) 0.010(3)
C8 0.028(4) 0.031(3) 0.032(3) 0.016(3) 0.009(3) 0.008(3)
C14 0.038(4) 0.035(4) 0.032(3) 0.017(3) 0.012(3) 0.011(3)
C1 0.024(3) 0.029(3) 0.034(3) 0.011(3) 0.003(3) 0.002(3)
C7 0.042(4) 0.035(4) 0.035(4) 0.018(3) 0.007(3) 0.012(3)
C9 0.031(4) 0.040(4) 0.040(4) 0.020(3) 0.007(3) 0.006(3)
C15 0.034(4) 0.026(3) 0.039(4) 0.016(3) -0.002(3) 0.002(3)
C2 0.048(5) 0.040(4) 0.035(4) 0.017(3) 0.012(3) 0.014(3)
C16 0.042(4) 0.034(4) 0.038(4) 0.008(3) 0.005(3) 0.005(3)
C3 0.068(6) 0.050(5) 0.062(5) 0.037(4) 0.027(5) 0.012(4)
C10 0.050(5) 0.031(4) 0.045(4) 0.010(3) 0.008(4) 0.005(3)
C21 0.040(4) 0.040(4) 0.047(4) 0.012(3) 0.012(4) -0.001(3)
C13 0.031(4) 0.049(4) 0.049(4) 0.020(4) 0.008(3) 0.016(3)
C5 0.069(6) 0.053(5) 0.048(4) 0.026(4) 0.001(4) 0.032(4)
C6 0.055(5) 0.046(4) 0.046(4) 0.022(4) 0.013(4) 0.023(4)
C11 0.035(4) 0.054(5) 0.055(5) 0.028(4) -0.001(4) -0.006(4)
C12 0.035(4) 0.064(5) 0.053(5) 0.028(4) 0.007(4) 0.015(4)
C4 0.093(7) 0.051(5) 0.050(5) 0.034(4) 0.013(5) 0.016(5)
C17 0.055(5) 0.053(5) 0.072(6) 0.025(4) 0.023(5) 0.017(4)
C20 0.062(6) 0.073(6) 0.039(4) 0.002(4) 0.008(4) -0.003(5)
C18 0.060(6) 0.061(6) 0.074(6) 0.005(5) 0.036(6) 0.013(5)
C19 0.075(7) 0.079(7) 0.049(5) -0.009(5) 0.030(5) -0.006(6)

loop_
_atom_type_symbol
_atom_type_description
_atom_type_scat_dispersion_real
_atom_type_scat_dispersion_imag
_atom_type_scat_source
C C 0.0033 0.0016 'International Tables Vol C Tables 4.2.6.8 and 6.1.1.4'
H H 0.0000 0.0000 'International Tables Vol C Tables 4.2.6.8 and 6.1.1.4'
N N 0.0061 0.0033 'International Tables Vol C Tables 4.2.6.8 and 6.1.1.4'
S S 0.1246 0.1234 'International Tables Vol C Tables 4.2.6.8 and 6.1.1.4'
Ag Ag -0.8971 1.1015 'International Tables Vol C Tables 4.2.6.8 and 6.1.1.4'

loop_
_geom_angle_atom_site_label_1
_geom_angle_atom_site_label_2
_geom_angle_atom_site_label_3
_geom_angle
_geom_angle_site_symmetry_1
_geom_angle_site_symmetry_3
N2 Ag1 S3 116.82(14) 2_675 .
N2 Ag1 S1 109.59(14) 2_675 .
S3 Ag1 S1 124.66(6) . .
N2 Ag1 Ag2 140.51(13) 2_675 .
S3 Ag1 Ag2 51.75(4) . .
S1 Ag1 Ag2 104.95(4) . .
N2 Ag1 Ag2 77.88(13) 2_675 2_675
S3 Ag1 Ag2 135.86(5) . 2_675
S1 Ag1 Ag2 80.81(5) . 2_675
Ag2 Ag1 Ag2 89.50(3) . 2_675
N2 Ag1 Ag3 81.75(13) 2_675 .
S3 Ag1 Ag3 79.55(5) . .
S1 Ag1 Ag3 137.13(4) . .
Ag2 Ag1 Ag3 59.73(3) . .
Ag2 Ag1 Ag3 60.76(3) 2_675 .
N2 Ag1 Ag3 133.70(13) 2_675 2_675
S3 Ag1 Ag3 106.56(5) . 2_675
S1 Ag1 Ag3 50.40(5) . 2_675
Ag2 Ag1 Ag3 61.07(2) . 2_675
Ag2 Ag1 Ag3 59.34(3) 2_675 2_675
Ag3 Ag1 Ag3 91.28(3) . 2_675
N1 Ag2 S2 114.87(13) 2_675 .
N1 Ag2 S3 112.10(13) 2_675 .
S2 Ag2 S3 124.07(6) . .
N1 Ag2 Ag1 137.65(13) 2_675 .
S2 Ag2 Ag1 104.12(4) . .
S3 Ag2 Ag1 51.23(5) . .
N1 Ag2 Ag3 78.71(13) 2_675 .
S2 Ag2 Ag3 137.02(5) . .
S3 Ag2 Ag3 80.18(4) . .
Ag1 Ag2 Ag3 61.15(2) . .
N1 Ag2 Ag1 80.59(14) 2_675 2_675
S2 Ag2 Ag1 80.53(5) . 2_675
S3 Ag2 Ag1 136.33(5) . 2_675
Ag1 Ag2 Ag1 90.50(3) . 2_675
Ag3 Ag2 Ag1 60.88(3) . 2_675
N1 Ag2 Ag3 138.61(13) 2_675 2_675
S2 Ag2 Ag3 50.13(5) . 2_675
S3 Ag2 Ag3 105.61(6) . 2_675
Ag1 Ag2 Ag3 60.52(2) . 2_675
Ag3 Ag2 Ag3 91.78(2) . 2_675
Ag1 Ag2 Ag3 60.09(3) 2_675 2_675
N3 Ag3 S2 112.96(14) . 2_675
N3 Ag3 S1 116.93(14) . 2_675
S2 Ag3 S1 122.12(6) 2_675 2_675
N3 Ag3 Ag2 82.04(14) . .
S2 Ag3 Ag2 133.78(5) 2_675 .
S1 Ag3 Ag2 81.30(4) 2_675 .
N3 Ag3 Ag1 80.04(14) . .
S2 Ag3 Ag1 79.93(5) 2_675 .
S1 Ag3 Ag1 135.13(5) 2_675 .
Ag2 Ag3 Ag1 59.12(2) . .
N3 Ag3 Ag1 140.20(14) . 2_675
S2 Ag3 Ag1 102.24(5) 2_675 2_675
S1 Ag3 Ag1 50.79(4) 2_675 2_675
Ag2 Ag3 Ag1 59.776(17) . 2_675
Ag1 Ag3 Ag1 88.72(3) . 2_675
N3 Ag3 Ag2 136.72(14) . 2_675
S2 Ag3 Ag2 50.16(4) 2_675 2_675
S1 Ag3 Ag2 102.90(5) 2_675 2_675
Ag2 Ag3 Ag2 88.22(2) . 2_675
Ag1 Ag3 Ag2 59.15(2) . 2_675
Ag1 Ag3 Ag2 58.41(4) 2_675 2_675
C8 S1 Ag3 102.7(2) . 2_675
C8 S1 Ag1 102.0(2) . .
Ag3 S1 Ag1 78.81(5) 2_675 .
C1 S2 Ag3 102.9(2) . 2_675
C1 S2 Ag2 103.0(2) . .
Ag3 S2 Ag2 79.70(6) 2_675 .
C15 S3 Ag1 105.4(2) . .
C15 S3 Ag2 103.4(2) . .
Ag1 S3 Ag2 77.02(6) . .
C9 S4 C8 90.4(3) . .
C2 S5 C1 90.0(3) . .
C21 S6 C15 89.7(3) . .
C1 N2 C7 111.9(5) . .
C1 N2 Ag1 123.0(4) . 2_675
C7 N2 Ag1 123.9(4) . 2_675
C15 N3 C16 111.9(6) . .
C15 N3 Ag3 123.1(4) . .
C16 N3 Ag3 124.1(4) . .
C8 N1 C14 112.9(5) . .
C8 N1 Ag2 123.8(4) . 2_675
C14 N1 Ag2 122.8(4) . 2_675
N1 C8 S1 127.4(5) . .
N1 C8 S4 112.5(5) . .
S1 C8 S4 120.1(3) . .
N1 C14 C9 115.6(6) . .
N1 C14 C13 125.0(6) . .
C9 C14 C13 119.4(6) . .
N2 C1 S2 127.0(5) . .
N2 C1 S5 113.8(5) . .
S2 C1 S5 119.2(4) . .
C6 C7 C2 120.4(6) . .
C6 C7 N2 124.7(6) . .
C2 C7 N2 114.9(6) . .
C14 C9 C10 122.5(6) . .
C14 C9 S4 108.5(5) . .
C10 C9 S4 129.0(5) . .
N3 C15 S3 127.1(5) . .
N3 C15 S6 114.0(5) . .
S3 C15 S6 118.9(4) . .
C3 C2 C7 121.4(7) . .
C3 C2 S5 129.2(6) . .
C7 C2 S5 109.3(5) . .
C21 C16 N3 115.0(6) . .
C21 C16 C17 119.4(7) . .
N3 C16 C17 125.6(7) . .
C2 C3 C4 117.8(7) . .
C11 C10 C9 115.9(7) . .
C16 C21 C20 122.1(8) . .
C16 C21 S6 109.4(5) . .
C20 C21 S6 128.4(7) . .
C12 C13 C14 118.5(7) . .
C6 C5 C4 121.9(7) . .
C5 C6 C7 117.9(7) . .
C12 C11 C10 122.2(7) . .
C13 C12 C11 121.5(7) . .
C5 C4 C3 120.5(7) . .
C18 C17 C16 117.7(9) . .
C19 C20 C21 117.3(9) . .
C19 C18 C17 121.8(9) . .
C18 C19 C20 121.5(8) . .

loop_
_geom_bond_atom_site_label_1
_geom_bond_atom_site_label_2
_geom_bond_distance
_geom_bond_site_symmetry_2
Ag1 N2 2.297(5) 2_675
Ag1 S3 2.483(2) .
Ag1 S1 2.5054(19) .
Ag1 Ag2 3.1036(14) .
Ag1 Ag2 3.1373(12) 2_675
Ag1 Ag3 3.1677(13) .
Ag1 Ag3 3.1720(13) 2_675
Ag2 N1 2.295(5) 2_675
Ag2 S2 2.4888(19) .
Ag2 S3 2.5014(19) .
Ag2 Ag3 3.1233(14) .
Ag2 Ag1 3.1373(12) 2_675
Ag2 Ag3 3.1889(14) 2_675
Ag3 N3 2.292(5) .
Ag3 S2 2.4877(19) 2_675
Ag3 S1 2.491(2) 2_675
Ag3 Ag1 3.1720(13) 2_675
Ag3 Ag2 3.1889(14) 2_675
S1 C8 1.713(6) .
S1 Ag3 2.491(2) 2_675
S2 C1 1.726(6) .
S2 Ag3 2.4877(19) 2_675
S3 C15 1.724(7) .
S4 C9 1.751(7) .
S4 C8 1.760(6) .
S5 C2 1.737(7) .
S5 C1 1.756(6) .
S6 C21 1.747(8) .
S6 C15 1.746(7) .
N2 C1 1.313(7) .
N2 C7 1.392(7) .
N2 Ag1 2.297(5) 2_675
N3 C15 1.311(8) .
N3 C16 1.391(8) .
N1 C8 1.325(7) .
N1 C14 1.374(8) .
N1 Ag2 2.295(5) 2_675
C14 C9 1.392(8) .
C14 C13 1.399(9) .
C7 C6 1.387(9) .
C7 C2 1.393(9) .
C9 C10 1.402(9) .
C2 C3 1.388(9) .
C16 C21 1.379(10) .
C16 C17 1.397(10) .
C3 C4 1.388(11) .
C10 C11 1.389(10) .
C21 C20 1.389(10) .
C13 C12 1.370(10) .
C5 C6 1.381(9) .
C5 C4 1.384(11) .
C11 C12 1.375(10) .
C17 C18 1.390(11) .
C20 C19 1.374(13) .
C18 C19 1.354(13) .
